data_7251030
loop_
_publ_author_name
'Capozzi, Maria Annunziata M.'
'Alvarez-Larena, Angel'
'Piniella Febrer, Joan F.'
'Cardellicchio, Cosimo'

_publ_section_title
;
 Comparison between the crystal structures of racemic and enantiopure aryl
 benzyl sulfoxides.
;
_journal_issue 45
_journal_name_full 'RSC advances'
_journal_page_first 37824
_journal_page_last 37832
_journal_paper_doi 10.1039/d5ra06476g
_journal_volume 15
_journal_year 2025
_chemical_formula_sum 'C11 H5 F5 O S2'
_chemical_formula_weight 312.27
_space_group_crystal_system monoclinic
_space_group_IT_number 14
_space_group_name_Hall '-P 2ybc'
_space_group_name_H-M_alt 'P 1 21/c 1'
_atom_sites_solution_hydrogens geom
_audit_creation_method SHELXL-2019/3
_audit_update_record
;
2025-07-23 deposited with the CCDC.	2025-10-01 downloaded from the CCDC.
;
_cell_angle_alpha 90
_cell_angle_beta 97.512(2)
_cell_angle_gamma 90
_cell_formula_units_Z 4
_cell_length_a 8.5319(3)
_cell_length_b 5.3467(2)
_cell_length_c 25.5242(8)
_cell_measurement_reflns_used 6013
_cell_measurement_temperature 219(2)
_cell_measurement_theta_max 64.9812
_cell_measurement_theta_min 3.4932
_cell_volume 1154.36(7)
_computing_cell_refinement 'SAINT V8.40B (Bruker AXS LLC, 2019)'
_computing_data_reduction 'SAINT V8.40B (Bruker AXS LLC, 2019)'
_computing_structure_refinement 'SHELXL-2019/2 (Sheldrick, 2019)'
_computing_structure_solution 'SHELXT 2018/2 (Sheldrick, 2018)'
_diffrn_ambient_temperature 219(2)
_diffrn_detector_area_resol_mean 7.3910
_diffrn_measured_fraction_theta_full 1.000
_diffrn_measured_fraction_theta_max 1.000
_diffrn_measurement_device_type 'Bruker D8 VENTURE'
_diffrn_measurement_method '\w and \f scans'
_diffrn_radiation_type CuK\a
_diffrn_radiation_wavelength 1.54178
_diffrn_reflns_av_R_equivalents 0.1274
_diffrn_reflns_av_unetI/netI 0.0377
_diffrn_reflns_Laue_measured_fraction_full 1.000
_diffrn_reflns_Laue_measured_fraction_max 1.000
_diffrn_reflns_limit_h_max 10
_diffrn_reflns_limit_h_min -10
_diffrn_reflns_limit_k_max 6
_diffrn_reflns_limit_k_min -5
_diffrn_reflns_limit_l_max 30
_diffrn_reflns_limit_l_min -30
_diffrn_reflns_number 32745
_diffrn_reflns_point_group_measured_fraction_full 1.000
_diffrn_reflns_point_group_measured_fraction_max 1.000
_diffrn_reflns_theta_full 65.179
_diffrn_reflns_theta_max 65.179
_diffrn_reflns_theta_min 3.493
_diffrn_source 'microfocus sealed X-ray tube'
_exptl_absorpt_coefficient_mu 4.756
_exptl_absorpt_correction_T_max 0.7526
_exptl_absorpt_correction_T_min 0.5263
_exptl_absorpt_correction_type multi-scan
_exptl_absorpt_process_details
;
Krause, L., Herbst-Irmer, R., Sheldrick, G. M., Stalke, D. (2015).
"Comparison of silver and molybdenum microfocus X-ray sources for
single-crystal structure determination"
J. Appl. Cryst. 48, 3-10.
doi:10.1107/S1600576714022985
;
_exptl_crystal_colour 'clear light colourless'
_exptl_crystal_density_diffrn 1.797
_exptl_crystal_density_method 'not measured'
_exptl_crystal_description plate
_exptl_crystal_F_000 624
_exptl_crystal_size_max 0.020
_exptl_crystal_size_mid 0.020
_exptl_crystal_size_min 0.010
_refine_diff_density_max 0.392
_refine_diff_density_min -0.513
_refine_diff_density_rms 0.079
_refine_ls_extinction_method none
_refine_ls_goodness_of_fit_ref 1.042
_refine_ls_hydrogen_treatment constr
_refine_ls_matrix_type full
_refine_ls_number_parameters 172
_refine_ls_number_reflns 1971
_refine_ls_number_restraints 0
_refine_ls_restrained_S_all 1.042
_refine_ls_R_factor_all 0.0593
_refine_ls_R_factor_gt 0.0434
_refine_ls_shift/su_max 0.001
_refine_ls_shift/su_mean 0.000
_refine_ls_structure_factor_coef Fsqd
_refine_ls_weighting_details 'w=1/[\s^2^(Fo^2^)+(0.0587P)^2^+1.8592P] where P=(Fo^2^+2Fc^2^)/3'
_refine_ls_weighting_scheme calc
_refine_ls_wR_factor_gt 0.1081
_refine_ls_wR_factor_ref 0.1186
_reflns_Friedel_coverage 0.000
_reflns_number_gt 1554
_reflns_number_total 1971
_reflns_threshold_expression 'I > 2\s(I)'
_cod_data_source_file d5ra06476g2.cif
_cod_data_source_block shelx_CCDC2
_cod_depositor_comments
;
The following automatic conversions were performed:

data item '_exptl_absorpt_correction_type' value 'Multi-Scan' was
changed to 'multi-scan' in accordance with the
/home/data/users/saulius/crontab/automatic-downloads/rss-feeds/RSC/lib/dictionaries/cif_core.dic
dictionary named 'cif_core.dic' version 2.4.2 last updated on
2011-04-26.

Automatic conversion script
Id: cif_fix_values 8170 2020-07-09 18:12:32Z antanas 
;
_cod_original_sg_symbol_H-M 'P 21/c'
_cod_database_code 7251030
_shelx_shelxl_version_number 2019/3
_shelx_space_group_comment
;
The symmetry employed for this shelxl refinement is uniquely defined
by the following loop, which should always be used as a source of
symmetry information in preference to the above space-group names.
They are only intended as comments.
;
_shelx_estimated_absorpt_t_min 0.911
_shelx_estimated_absorpt_t_max 0.954
_exptl_absorpt_special_details
;
SADABS-2016/2 - Bruker AXS area detector scaling and absorption correction 
 --------------------------------------------------------------------------

 Reference: Krause, L., Herbst-Irmer, R., Sheldrick G.M. & Stalke D.,
 J. Appl. Cryst. 48 (2015) 3-10.

 Equivalent reflections defined by point group 2/m    for scaling

 Equivalent reflections defined by point group 2/m    for error model

 Reading file cu_Cardellicchio_CCN69_0m.raw

 Mean and maximum errors in direction cosine check function =   0.000   0.006
 The mean error should not exceed 0.005, and is usually caused by matrix
 changes during data processing.

 Approximate wavelength, cell and maximum 2-theta (from cosines etc.):
 1.54183    8.533    5.348   25.524   90.013   97.516   89.998  130.21

 Scan  2-theta  high res  %[I>3sig(I)]
   1   107.57    0.8501      42.46
   2   107.57    0.8501      47.35
   3    92.57    0.8501      54.83
   4   107.57    0.8501      36.52
   5   -18.14    1.2598      66.39
   6   -48.14    1.0085      52.52
   7   -18.14    1.2749      64.98
   8    77.57    0.8569      45.98
   9   107.57    0.8503      33.15
  10   -33.14    1.1299      55.41
  11   107.57    0.8501      41.50
  12   -48.14    1.0056      57.07
  13   107.57    0.8502      47.75
  14    77.57    0.8569      51.29
  15   107.57    0.8505      39.17
  16    77.57    0.8582      49.52
  17   107.57    0.8503      30.17
  18    92.57    0.8501      31.04
  19   107.57    0.8503      41.93
  20   107.57    0.8502      46.28
  21   107.57    0.8501      39.55
  22    92.57    0.8522      42.66
  23    77.57    0.8550      41.56
  24    77.57    0.8587      32.96
  25   -48.14    1.0070      52.17
  26   107.57    0.8502      43.72

 ==============================================================================

 PART 1 - Refinement of parameters to model systematic errors

 Thresholds should now be specified for excluding reflections from the
 parameter refinement; these reflections may still be corrected and included
 in the final output .hkl file

   36423 Reflections of which   2208 unique;    8.74 data per frame

 Redundancy:          1     2     3     4     5     6     7     8     9+
 Number of groups:     2     2     9    38    19    38   102    59  1939

 Mean(I/sigma):  -inf    0     1     2     3     5    10    15    20   +inf
 Number of groups:   211   594   237   177   262   344   154    66   163


 Settings for parameter refinement:

 Maximum resolution =  0.1000 A
 (Intensity/sigma) threshold = 1.500
 Restraint esd for equal adjacent scale factors =  0.0050
 Maximum odd and even orders for spherical harmonics =   3   6

   21802 Reflections employed for parameter determination
 Effective data to parameter ratio =    4.77

 wR2(int) =  0.1559 (selected reflections only, before parameter refinement)

 Cycle  wR2(incid)  wR2(diffr)  Mean wt.
    1     0.1189      0.1098     0.7231
    2     0.1041      0.1027     0.7377
    3     0.1022      0.1020     0.7377
    4     0.1022      0.1021     0.7367
    5     0.1021      0.1021     0.7363
    6     0.1013      0.1014     0.7372
    7     0.1004      0.1005     0.7385
    8     0.1001      0.1002     0.7389
    9     0.1001      0.1002     0.7390
   10     0.1000      0.1001     0.7391
   11     0.0998      0.0999     0.7394
   12     0.0996      0.0997     0.7398
   13     0.0994      0.0995     0.7401
   14     0.0993      0.0995     0.7402
   15     0.0993      0.0994     0.7402
   16     0.0992      0.0993     0.7403
   17     0.0991      0.0992     0.7403
   18     0.0990      0.0992     0.7403
   19     0.0989      0.0991     0.7403
   20     0.0989      0.0990     0.7403
   21     0.0988      0.0990     0.7403
   22     0.0988      0.0989     0.7402
   23     0.0987      0.0989     0.7401
   24     0.0987      0.0988     0.7401
   25     0.0987      0.0988     0.7400
   26     0.0986      0.0988     0.7400
   27     0.0986      0.0987     0.7400
   28     0.0986      0.0987     0.7399
   29     0.0986      0.0987     0.7399
   30     0.0986      0.0987     0.7399
   31     0.0985      0.0987     0.7399
   32     0.0985      0.0987     0.7398
   33     0.0985      0.0986     0.7398
   34     0.0985      0.0986     0.7398
   35     0.0985      0.0986     0.7398
   36     0.0985      0.0986     0.7397
   37     0.0985      0.0986     0.7397
   38     0.0985      0.0986     0.7397
   39     0.0985      0.0986     0.7397
   40     0.0984      0.0986     0.7397
   41     0.0985      0.0986     0.7396
   42     0.0984      0.0986     0.7397
   43     0.0984      0.0986     0.7396
   44     0.0984      0.0986     0.7396
   45     0.0984      0.0986     0.7396
   46     0.0984      0.0986     0.7396
   47     0.0984      0.0986     0.7396
   48     0.0984      0.0986     0.7396
   49     0.0984      0.0985     0.7395
   50     0.0984      0.0985     0.7395

 wR2(int) =  0.0985 (selected reflections only, after parameter refinement)

 ==============================================================================

 PART 2 - Reject outliers and establish error model

 Rejected reflections are ignored in the statistics and Postscript plots
 (except the detector diagnostics) and in the output .hkl file
 Before applying rejections there are:

   36423 total and   2208 unique reflections assuming Friedel's law

 Reflections rejected for which |I-<I>|/su >   3.00
 where:  su^2 = sigma(I)^2 + (  0.04000 <I>)^2  (sigma(I) from SAINT)

   35080 total and   2208 unique reflections left after |I-<I>|/su test

 su^2 = [K*sigma(I)]^2 + [g<I>]^2  where sigma(I) is from SAINT


 Error model 5: refine all K and overall g

 Run 2theta R(int) Incid. factors Diffr. factors    K      g   I/s(lim) Total I>2sig(I)
   1 107.6  0.1671  0.724 - 1.039  0.898 - 1.243  1.056  0.0693  14.4    3237    1618
   2 107.6  0.1636  0.516 - 0.748  0.913 - 1.270  1.144  0.0693  14.4     986     530
   3  92.6  0.1074  0.537 - 0.727  0.899 - 1.198  1.076  0.0693  14.4    2658    1631
   4 107.6  0.1980  0.784 - 1.239  0.952 - 1.272  1.055  0.0693  14.4    1003     430
   5 -18.1  0.0614  0.709 - 1.060  0.922 - 1.264  1.130  0.0693  14.4     572     394
   6 -48.1  0.1251  0.975 - 1.149  0.911 - 1.273  1.111  0.0693  14.4     747     429
   7 -18.1  0.0586  0.526 - 0.733  0.915 - 1.272  1.141  0.0693  14.4     542     368
   8  77.6  0.1108  0.710 - 1.003  0.900 - 1.270  1.036  0.0693  14.4    1045     551
   9 107.6  0.2133  0.930 - 1.335  0.935 - 1.273  1.089  0.0693  14.4    1018     392
  10 -33.1  0.1177  0.838 - 1.298  0.928 - 1.240  1.176  0.0693  14.4     627     352
  11 107.6  0.1571  0.706 - 1.272  0.898 - 1.197  0.965  0.0693  14.4    3180    1617
  12 -48.1  0.0894  0.807 - 0.967  0.900 - 1.273  0.994  0.0693  14.4     751     476
  13 107.6  0.1564  0.638 - 0.723  0.898 - 1.272  1.032  0.0693  14.4    1007     563
  14  77.6  0.1063  0.539 - 0.973  0.899 - 1.184  1.055  0.0693  14.4    2705    1596
  15 107.6  0.2360  0.674 - 0.837  0.939 - 1.272  1.150  0.0693  14.4     966     436
  16  77.6  0.1069  0.526 - 0.692  0.898 - 1.273  1.025  0.0693  14.4    1016     572
  17 107.6  0.2416  1.058 - 1.740  0.947 - 1.273  1.118  0.0693  14.4    1033     370
  18  92.6  0.2224  1.086 - 1.501  0.922 - 1.273  1.049  0.0693  14.4     843     340
  19 107.6  0.1899  0.553 - 0.689  0.918 - 1.273  1.110  0.0693  14.4     976     469
  20 107.6  0.1597  0.590 - 0.795  0.898 - 1.273  1.070  0.0693  14.4    1000     524
  21 107.6  0.1708  0.786 - 1.106  0.899 - 1.273  1.038  0.0693  14.4    1023     488
  22  92.6  0.1580  0.700 - 1.007  0.900 - 1.270  1.218  0.0693  14.4     849     400
  23  77.6  0.1466  0.591 - 0.788  0.949 - 1.273  1.103  0.0693  14.4    1017     470
  24  77.6  0.1718  1.049 - 1.553  0.930 - 1.273  1.097  0.0693  14.4    1018     393
  25 -48.1  0.0920  0.683 - 1.401  0.898 - 1.214  1.038  0.0693  14.4    2804    1645
  26 107.6  0.1597  0.670 - 1.435  0.899 - 1.200  0.963  0.0693  14.4    2457    1286

 I/s(lim) is the limiting value of I/sigma(I) for a reflection of infinite
 intensity, and may be used as a criterion for data quality (Diederichs(2010),
 Acta Cryst, D66, 733-740. The above statistics are based on all non-rejected
 data, ignoring reflections without equivalents when estimating R(int) and K.


 ==============================================================================

 PART 3 - Output Postscript diagnostics and corrected data

 Diagnostic plots written to Postscript file cu_Cardellicchio_CCN69.eps

 Reflections not merged
   35080 Corrected reflections written to file cu_Cardellicchio_CCN69_0m.hkl
 Estimated minimum and maximum transmission:  0.5263  0.7526
 The ratio of these values is more reliable than their absolute values!
 Additional spherical absorption correction applied with mu*r =  0.2000
;

loop_
_space_group_symop_operation_xyz
'x, y, z'
'-x, y+1/2, -z+1/2'
'-x, -y, -z'
'x, -y-1/2, z-1/2'

loop_
_atom_site_label
_atom_site_type_symbol
_atom_site_fract_x
_atom_site_fract_y
_atom_site_fract_z
_atom_site_U_iso_or_equiv
_atom_site_adp_type
_atom_site_occupancy
_atom_site_site_symmetry_order
_atom_site_calc_flag
_atom_site_refinement_flags_posn
_atom_site_refinement_flags_adp
_atom_site_refinement_flags_occupancy
_atom_site_disorder_assembly
_atom_site_disorder_group
C1 C 0.3601(4) 0.8363(6) 0.54618(13) 0.0241(7) Uani 1 1 d . . . . .
H1A H 0.375842 1.014767 0.553872 0.029 Uiso 1 1 calc R U . . .
H1B H 0.321572 0.819492 0.508462 0.029 Uiso 1 1 calc R U . . .
C2 C 0.2370(4) 0.7364(6) 0.57775(13) 0.0240(7) Uani 1 1 d . . . . .
C3 C 0.1485(4) 0.5272(6) 0.56222(13) 0.0243(7) Uani 1 1 d . . . . .
C4 C 0.0410(4) 0.4258(7) 0.59237(15) 0.0281(8) Uani 1 1 d . . . . .
C5 C 0.0213(4) 0.5328(7) 0.64022(14) 0.0271(8) Uani 1 1 d . . . . .
C6 C 0.1062(4) 0.7439(7) 0.65680(13) 0.0266(8) Uani 1 1 d . . . . .
C7 C 0.2120(4) 0.8414(6) 0.62556(13) 0.0226(7) Uani 1 1 d . . . . .
C8 C 0.5966(4) 0.7418(6) 0.62833(12) 0.0224(7) Uani 1 1 d . . . . .
C9 C 0.6888(4) 0.9446(6) 0.64970(12) 0.0199(7) Uani 1 1 d . . . . .
H9 H 0.733276 1.068654 0.630098 0.024 Uiso 1 1 calc R U . . .
C10 C 0.7038(4) 0.9314(7) 0.70581(15) 0.0321(8) Uani 1 1 d . . . . .
H10 H 0.759096 1.051485 0.727909 0.038 Uiso 1 1 calc R U . . .
C11 C 0.6319(4) 0.7315(7) 0.72466(14) 0.0323(9) Uani 1 1 d . . . . .
H11 H 0.633024 0.697692 0.760846 0.039 Uiso 1 1 calc R U . . .
F3 F 0.1635(2) 0.4157(4) 0.51592(8) 0.0306(5) Uani 1 1 d . . . . .
F4 F -0.0430(2) 0.2210(4) 0.57571(9) 0.0347(5) Uani 1 1 d . . . . .
F5 F -0.0770(2) 0.4290(4) 0.67076(8) 0.0350(5) Uani 1 1 d . . . . .
F6 F 0.0873(2) 0.8518(4) 0.70299(8) 0.0329(5) Uani 1 1 d . . . . .
F7 F 0.2918(2) 1.0503(4) 0.64304(7) 0.0284(5) Uani 1 1 d . . . . .
O1 O 0.5156(3) 0.4004(4) 0.55762(9) 0.0260(5) Uani 1 1 d . . . . .
S1 S 0.55034(10) 0.67453(15) 0.56035(3) 0.0234(2) Uani 1 1 d . . . . .
S2 S 0.53908(11) 0.54801(17) 0.67565(3) 0.0286(3) Uani 1 1 d . . . . .

loop_
_atom_site_aniso_label
_atom_site_aniso_U_11
_atom_site_aniso_U_22
_atom_site_aniso_U_33
_atom_site_aniso_U_23
_atom_site_aniso_U_13
_atom_site_aniso_U_12
C1 0.0346(19) 0.0176(17) 0.0201(16) 0.0024(13) 0.0037(14) -0.0005(14)
C2 0.0243(17) 0.0214(18) 0.0253(17) 0.0027(14) -0.0010(14) 0.0005(14)
C3 0.0298(18) 0.0206(18) 0.0217(17) -0.0007(14) 0.0010(14) 0.0022(14)
C4 0.0274(18) 0.0182(18) 0.037(2) 0.0029(15) -0.0008(15) -0.0032(14)
C5 0.0237(18) 0.0240(19) 0.0343(19) 0.0082(15) 0.0061(14) 0.0013(15)
C6 0.0332(19) 0.0246(19) 0.0223(17) 0.0018(14) 0.0042(14) 0.0079(15)
C7 0.0255(17) 0.0154(17) 0.0257(17) 0.0032(13) -0.0009(13) 0.0000(13)
C8 0.0285(17) 0.0194(17) 0.0196(17) 0.0003(13) 0.0048(13) 0.0031(14)
C9 0.0257(17) 0.0163(16) 0.0180(16) 0.0012(13) 0.0041(13) 0.0024(14)
C10 0.033(2) 0.029(2) 0.032(2) -0.0084(16) -0.0007(16) -0.0007(16)
C11 0.039(2) 0.037(2) 0.0204(17) -0.0016(16) 0.0042(15) 0.0092(17)
F3 0.0357(11) 0.0275(11) 0.0281(11) -0.0055(9) 0.0021(9) -0.0024(9)
F4 0.0318(11) 0.0235(11) 0.0491(13) -0.0015(10) 0.0060(10) -0.0073(9)
F5 0.0318(11) 0.0346(13) 0.0408(12) 0.0078(10) 0.0129(9) -0.0015(9)
F6 0.0347(11) 0.0382(13) 0.0265(11) -0.0016(9) 0.0067(9) 0.0050(9)
F7 0.0347(11) 0.0208(10) 0.0293(10) -0.0050(8) 0.0025(8) -0.0015(9)
O1 0.0386(14) 0.0174(12) 0.0222(12) -0.0025(9) 0.0043(10) -0.0036(10)
S1 0.0319(5) 0.0192(4) 0.0197(4) -0.0004(3) 0.0057(3) -0.0033(3)
S2 0.0365(5) 0.0239(5) 0.0258(5) 0.0026(3) 0.0052(4) -0.0003(4)

loop_
_atom_type_symbol
_atom_type_description
_atom_type_scat_dispersion_real
_atom_type_scat_dispersion_imag
_atom_type_scat_source
C C 0.0181 0.0091 'International Tables Vol C Tables 4.2.6.8 and 6.1.1.4'
H H 0.0000 0.0000 'International Tables Vol C Tables 4.2.6.8 and 6.1.1.4'
F F 0.0727 0.0534 'International Tables Vol C Tables 4.2.6.8 and 6.1.1.4'
O O 0.0492 0.0322 'International Tables Vol C Tables 4.2.6.8 and 6.1.1.4'
S S 0.3331 0.5567 'International Tables Vol C Tables 4.2.6.8 and 6.1.1.4'

loop_
_geom_angle_atom_site_label_1
_geom_angle_atom_site_label_2
_geom_angle_atom_site_label_3
_geom_angle
_geom_angle_site_symmetry_1
_geom_angle_site_symmetry_3
_geom_angle_publ_flag
C2 C1 S1 112.9(2) . . ?
C2 C1 H1A 109.0 . . ?
S1 C1 H1A 109.0 . . ?
C2 C1 H1B 109.0 . . ?
S1 C1 H1B 109.0 . . ?
H1A C1 H1B 107.8 . . ?
C3 C2 C7 116.2(3) . . ?
C3 C2 C1 121.9(3) . . ?
C7 C2 C1 121.8(3) . . ?
F3 C3 C2 120.1(3) . . ?
F3 C3 C4 117.5(3) . . ?
C2 C3 C4 122.4(3) . . ?
F4 C4 C5 119.7(3) . . ?
F4 C4 C3 120.5(3) . . ?
C5 C4 C3 119.8(3) . . ?
F5 C5 C6 120.3(3) . . ?
F5 C5 C4 120.2(3) . . ?
C6 C5 C4 119.5(3) . . ?
F6 C6 C5 120.2(3) . . ?
F6 C6 C7 120.5(3) . . ?
C5 C6 C7 119.2(3) . . ?
F7 C7 C6 117.3(3) . . ?
F7 C7 C2 119.8(3) . . ?
C6 C7 C2 122.9(3) . . ?
C9 C8 S2 113.0(2) . . ?
C9 C8 S1 125.4(3) . . ?
S2 C8 S1 121.5(2) . . ?
C8 C9 C10 108.9(3) . . ?
C8 C9 H9 125.5 . . ?
C10 C9 H9 125.5 . . ?
C11 C10 C9 114.4(3) . . ?
C11 C10 H10 122.8 . . ?
C9 C10 H10 122.8 . . ?
C10 C11 S2 112.5(3) . . ?
C10 C11 H11 123.7 . . ?
S2 C11 H11 123.7 . . ?
O1 S1 C8 105.25(15) . . ?
O1 S1 C1 106.76(15) . . ?
C8 S1 C1 100.16(15) . . ?
C11 S2 C8 91.19(18) . . ?

loop_
_geom_bond_atom_site_label_1
_geom_bond_atom_site_label_2
_geom_bond_distance
_geom_bond_site_symmetry_2
_geom_bond_publ_flag
C1 C2 1.503(5) . ?
C1 S1 1.833(3) . ?
C1 H1A 0.9800 . ?
C1 H1B 0.9800 . ?
C2 C3 1.378(5) . ?
C2 C7 1.385(5) . ?
C3 F3 1.345(4) . ?
C3 C4 1.383(5) . ?
C4 F4 1.347(4) . ?
C4 C5 1.379(5) . ?
C5 F5 1.338(4) . ?
C5 C6 1.378(5) . ?
C6 F6 1.341(4) . ?
C6 C7 1.382(5) . ?
C7 F7 1.353(4) . ?
C8 C9 1.407(5) . ?
C8 S2 1.711(3) . ?
C8 S1 1.765(3) . ?
C9 C10 1.423(5) . ?
C9 H9 0.9400 . ?
C10 C11 1.351(5) . ?
C10 H10 0.9400 . ?
C11 S2 1.702(4) . ?
C11 H11 0.9400 . ?
O1 S1 1.495(2) . ?
